data_4064104
loop_
_publ_author_name
'Cabeza, Javier A.'
'del R\'io, Ignacio'
'P\'erez-Carre\~no, Enrique'
'Pruneda, Vanessa'

_publ_section_title
;
 Reactivity of Cationic Triruthenium Carbonyl Clusters: From Pyrimidinium
 Ligands to N-Heterocyclic Carbenes
;
_journal_issue 5
_journal_name_full Organometallics
_journal_page_first 1148
_journal_paper_doi 10.1021/om101130g
_journal_volume 30
_journal_year 2011
_chemical_formula_moiety 'C14 H8 N2 O9 Ru3'
_chemical_formula_sum 'C14 H8 N2 O9 Ru3'
_chemical_formula_weight 651.43
_chemical_name_systematic
;
 ?
;
_space_group_IT_number 2
_symmetry_cell_setting triclinic
_symmetry_space_group_name_Hall '-P 1'
_symmetry_space_group_name_H-M 'P -1'
_atom_sites_solution_hydrogens geom
_atom_sites_solution_primary direct
_atom_sites_solution_secondary difmap
_audit_creation_method SHELXL-97
_cell_angle_alpha 90.455(2)
_cell_angle_beta 94.805(2)
_cell_angle_gamma 110.822(2)
_cell_formula_units_Z 2
_cell_length_a 8.8891(2)
_cell_length_b 8.9331(2)
_cell_length_c 12.7932(4)
_cell_measurement_reflns_used 21449
_cell_measurement_temperature 293(2)
_cell_measurement_theta_max 73.8987
_cell_measurement_theta_min 5.2956
_cell_volume 945.41(4)
_computing_cell_refinement
;
CrysAlisPro, Oxford Diffraction Ltd.,
Version 1.171.33.32 (release 27-01-2009 CrysAlis171 .NET)
(compiled Jan 27 2009,14:17:37)
;
_computing_data_collection
;
CrysAlisPro, Oxford Diffraction Ltd.,
Version 1.171.33.32 (release 27-01-2009 CrysAlis171 .NET)
(compiled Jan 27 2009,14:17:37)
;
_computing_data_reduction
;
CrysAlisPro, Oxford Diffraction Ltd.,
Version 1.171.33.32 (release 27-01-2009 CrysAlis171 .NET)
(compiled Jan 27 2009,14:17:37)
;
_computing_molecular_graphics 'PLATON (Spek, 2008)'
_computing_publication_material 'SHELXL-97 (Sheldrick, 2008)'
_computing_structure_refinement 'SHELXL-97 (Sheldrick, 2008)'
_computing_structure_solution 'DIRDIF-2008 (Beurskens et al., 2008)'
_diffrn_ambient_temperature 293(2)
_diffrn_detector_area_resol_mean 8.2640
_diffrn_measured_fraction_theta_full 0.992
_diffrn_measured_fraction_theta_max 0.992
_diffrn_radiation_monochromator mirror
_diffrn_radiation_source 'Nova (Cu) X-ray Source'
_diffrn_radiation_type 'Cu K\a'
_diffrn_radiation_wavelength 1.54184
_diffrn_reflns_av_R_equivalents 0.0640
_diffrn_reflns_av_sigmaI/netI 0.0257
_diffrn_reflns_limit_h_max 11
_diffrn_reflns_limit_h_min -9
_diffrn_reflns_limit_k_max 11
_diffrn_reflns_limit_k_min -11
_diffrn_reflns_limit_l_max 15
_diffrn_reflns_limit_l_min -15
_diffrn_reflns_number 27829
_diffrn_reflns_theta_full 74.25
_diffrn_reflns_theta_max 74.25
_diffrn_reflns_theta_min 5.30
_exptl_absorpt_coefficient_mu 19.641
_exptl_absorpt_correction_T_max 1.00000
_exptl_absorpt_correction_T_min 0.10737
_exptl_absorpt_correction_type multi-scan
_exptl_absorpt_process_details
;
CrysAlis RED, Oxford Diffraction Ltd.,
Version 1.171.33.32 (release 27-01-2009 CrysAlis171 .NET)
(compiled Jan 27 2009,14:17:37)
Empirical absorption correction using spherical harmonics,
 implemented in SCALE3 ABSPACK scaling algorithm.
;
_exptl_crystal_colour yellow
_exptl_crystal_density_diffrn 2.288
_exptl_crystal_density_method 'not measured'
_exptl_crystal_description plates
_exptl_crystal_F_000 620
_exptl_crystal_size_max 0.2258
_exptl_crystal_size_mid 0.1215
_exptl_crystal_size_min 0.0371
_refine_diff_density_max 1.582
_refine_diff_density_min -1.566
_refine_diff_density_rms 0.197
_refine_ls_extinction_method none
_refine_ls_goodness_of_fit_ref 1.013
_refine_ls_hydrogen_treatment mixed
_refine_ls_matrix_type full
_refine_ls_number_parameters 256
_refine_ls_number_reflns 3821
_refine_ls_number_restraints 0
_refine_ls_restrained_S_all 1.013
_refine_ls_R_factor_all 0.0333
_refine_ls_R_factor_gt 0.0318
_refine_ls_shift/su_max 0.000
_refine_ls_shift/su_mean 0.000
_refine_ls_structure_factor_coef Fsqd
_refine_ls_weighting_details
; calc
 [1.00000+-1.00000exp(-10.00(sin\q/\l)^2^)]/
   [\s^2^(Fo^2^)+0.0000+1.8157*P+(0.0629P)^2^+0.0000sin\q/\l]
 where P = 0.33333Fo^2^ + 0.66667Fc^2^
;
_refine_ls_weighting_scheme calc
_refine_ls_wR_factor_gt 0.0888
_refine_ls_wR_factor_ref 0.0954
_reflns_number_gt 3669
_reflns_number_total 3821
_reflns_threshold_expression >2\s(I)
_cod_data_source_file om101130g_si_002.cif
_cod_data_source_block 5_(v88f1b)
_cod_database_code 4064104

loop_
_symmetry_equiv_pos_as_xyz
'x, y, z'
'-x, -y, -z'

loop_
_atom_site_label
_atom_site_type_symbol
_atom_site_fract_x
_atom_site_fract_y
_atom_site_fract_z
_atom_site_U_iso_or_equiv
_atom_site_adp_type
_atom_site_occupancy
_atom_site_symmetry_multiplicity
_atom_site_calc_flag
_atom_site_refinement_flags
C1 C 0.3840(5) 0.3028(5) 0.3285(3) 0.0184(7) Uani 1 1 d .
C2 C 0.5362(5) 0.4897(5) 0.2010(3) 0.0231(8) Uani 1 1 d .
H2A H 0.5256 0.5905 0.2203 0.028 Uiso 1 1 calc R
H2B H 0.5450 0.4869 0.1260 0.028 Uiso 1 1 calc R
C3 C 0.6855(5) 0.4775(5) 0.2594(4) 0.0268(9) Uani 1 1 d .
H3 H 0.7839 0.5119 0.2302 0.032 Uiso 1 1 calc R
C4 C 0.6725(5) 0.4168(5) 0.3528(4) 0.0277(9) Uani 1 1 d .
H4 H 0.7646 0.4154 0.3925 0.033 Uiso 1 1 calc R
C5 C 0.5184(6) 0.3119(6) 0.5048(3) 0.0296(10) Uani 1 1 d .
H5A H 0.5356 0.2122 0.5122 0.044 Uiso 1 1 calc R
H5B H 0.4158 0.3017 0.5287 0.044 Uiso 1 1 calc R
H5C H 0.6029 0.3948 0.5460 0.044 Uiso 1 1 calc R
C101 C 0.0844(5) 0.2491(5) 0.4401(3) 0.0245(8) Uani 1 1 d .
C102 C 0.2246(5) 0.0043(5) 0.4355(3) 0.0255(9) Uani 1 1 d .
C103 C -0.0537(5) -0.0296(5) 0.2993(3) 0.0240(8) Uani 1 1 d .
C201 C 0.1313(5) 0.4895(5) 0.2671(3) 0.0226(8) Uani 1 1 d .
C202 C 0.1906(5) 0.4568(5) 0.0520(3) 0.0202(8) Uani 1 1 d .
C203 C -0.0791(5) 0.2313(5) 0.1481(3) 0.0199(8) Uani 1 1 d .
C301 C 0.4499(5) 0.0251(5) 0.2423(3) 0.0250(9) Uani 1 1 d .
C302 C 0.4114(5) 0.1474(5) 0.0348(3) 0.0217(8) Uani 1 1 d .
C303 C 0.1584(5) -0.1029(5) 0.1345(3) 0.0239(8) Uani 1 1 d .
N1 N 0.3915(4) 0.3539(4) 0.2275(3) 0.0183(6) Uani 1 1 d .
N2 N 0.5199(4) 0.3532(4) 0.3944(3) 0.0227(7) Uani 1 1 d .
O101 O 0.0476(5) 0.3245(5) 0.4988(3) 0.0373(8) Uani 1 1 d .
O102 O 0.2684(5) -0.0732(4) 0.4930(3) 0.0356(8) Uani 1 1 d .
O103 O -0.1750(4) -0.1272(4) 0.2733(3) 0.0366(8) Uani 1 1 d .
O201 O 0.1215(5) 0.5871(4) 0.3207(3) 0.0348(8) Uani 1 1 d .
O202 O 0.2065(4) 0.5317(4) -0.0197(3) 0.0303(7) Uani 1 1 d .
O203 O -0.2150(4) 0.1679(4) 0.1299(3) 0.0286(7) Uani 1 1 d .
O301 O 0.5288(5) -0.0303(5) 0.2894(3) 0.0356(8) Uani 1 1 d .
O302 O 0.4711(4) 0.1682(4) -0.0410(3) 0.0320(7) Uani 1 1 d .
O303 O 0.0672(5) -0.2301(4) 0.1155(3) 0.0355(8) Uani 1 1 d .
Ru1 Ru 0.15582(3) 0.13524(3) 0.34099(2) 0.01704(12) Uani 1 1 d .
Ru2 Ru 0.14865(3) 0.32751(3) 0.17625(2) 0.01563(12) Uani 1 1 d .
Ru3 Ru 0.30437(3) 0.10831(3) 0.16512(2) 0.01616(12) Uani 1 1 d .
H100 H 0.155(9) 0.163(9) 0.098(6) 0.050 Uiso 1 1 d .

loop_
_atom_site_aniso_label
_atom_site_aniso_U_11
_atom_site_aniso_U_22
_atom_site_aniso_U_33
_atom_site_aniso_U_23
_atom_site_aniso_U_13
_atom_site_aniso_U_12
C1 0.0174(18) 0.0216(18) 0.0219(17) -0.0039(14) -0.0004(14) 0.0145(15)
C2 0.0145(19) 0.024(2) 0.030(2) 0.0026(15) 0.0013(15) 0.0054(15)
C3 0.0156(19) 0.0231(19) 0.039(2) -0.0031(17) 0.0009(16) 0.0037(15)
C4 0.017(2) 0.027(2) 0.039(2) -0.0059(17) -0.0076(17) 0.0099(16)
C5 0.032(2) 0.040(2) 0.023(2) -0.0051(17) -0.0083(17) 0.023(2)
C101 0.022(2) 0.031(2) 0.0235(19) 0.0004(16) 0.0019(15) 0.0124(17)
C102 0.021(2) 0.028(2) 0.026(2) 0.0036(16) 0.0047(16) 0.0067(17)
C103 0.027(2) 0.026(2) 0.0246(19) 0.0061(15) 0.0030(16) 0.0155(18)
C201 0.0175(19) 0.028(2) 0.0263(19) -0.0001(16) -0.0020(15) 0.0142(16)
C202 0.0122(18) 0.0229(19) 0.0265(19) 0.0012(15) 0.0013(14) 0.0076(14)
C203 0.020(2) 0.0215(18) 0.0218(18) 0.0021(14) 0.0036(14) 0.0116(16)
C301 0.026(2) 0.028(2) 0.0206(18) -0.0001(15) 0.0050(16) 0.0088(17)
C302 0.0201(19) 0.0213(19) 0.0229(19) 0.0004(15) 0.0019(15) 0.0065(15)
C303 0.027(2) 0.028(2) 0.0183(18) -0.0002(15) -0.0011(15) 0.0117(18)
N1 0.0153(16) 0.0183(15) 0.0204(15) -0.0004(12) 0.0004(12) 0.0054(12)
N2 0.0187(17) 0.0253(17) 0.0238(17) -0.0073(13) -0.0044(13) 0.0092(14)
O101 0.0340(19) 0.0382(19) 0.0377(18) -0.0097(15) 0.0109(15) 0.0090(15)
O102 0.0366(19) 0.0395(19) 0.0348(17) 0.0147(14) 0.0014(14) 0.0187(15)
O103 0.0256(17) 0.0258(16) 0.052(2) 0.0035(14) -0.0019(15) 0.0025(14)
O201 0.040(2) 0.0397(19) 0.0331(17) -0.0081(14) -0.0030(14) 0.0255(16)
O202 0.0290(17) 0.0341(17) 0.0278(15) 0.0107(13) 0.0069(12) 0.0100(13)
O203 0.0186(16) 0.0283(15) 0.0377(17) 0.0051(13) -0.0006(12) 0.0074(13)
O301 0.0372(19) 0.052(2) 0.0294(16) 0.0066(15) -0.0024(14) 0.0309(17)
O302 0.0363(19) 0.0336(17) 0.0261(16) 0.0021(13) 0.0115(14) 0.0104(14)
O303 0.045(2) 0.0215(16) 0.0311(16) -0.0034(12) -0.0021(14) 0.0018(15)
Ru1 0.01715(18) 0.01994(18) 0.01511(16) 0.00132(11) 0.00159(11) 0.00792(12)
Ru2 0.01427(18) 0.01762(17) 0.01572(16) 0.00068(10) 0.00015(11) 0.00685(12)
Ru3 0.01621(18) 0.01843(18) 0.01510(16) -0.00058(11) 0.00057(11) 0.00794(12)

loop_
_atom_type_symbol
_atom_type_description
_atom_type_scat_dispersion_real
_atom_type_scat_dispersion_imag
_atom_type_scat_source
C C 0.0181 0.0091 'International Tables Vol C Tables 4.2.6.8 and 6.1.1.4'
H H 0.0000 0.0000 'International Tables Vol C Tables 4.2.6.8 and 6.1.1.4'
N N 0.0311 0.0180 'International Tables Vol C Tables 4.2.6.8 and 6.1.1.4'
O O 0.0492 0.0322 'International Tables Vol C Tables 4.2.6.8 and 6.1.1.4'
Ru Ru 0.0552 3.2960 'International Tables Vol C Tables 4.2.6.8 and 6.1.1.4'

loop_
_geom_angle_atom_site_label_1
_geom_angle_atom_site_label_2
_geom_angle_atom_site_label_3
_geom_angle
N2 C1 N1 118.6(4)
N2 C1 Ru1 132.6(3)
N1 C1 Ru1 108.4(3)
N2 C1 Ru3 130.4(3)
N1 C1 Ru3 56.91(19)
Ru1 C1 Ru3 71.45(11)
N1 C2 C3 109.5(3)
N1 C2 H2A 109.8
C3 C2 H2A 109.8
N1 C2 H2B 109.8
C3 C2 H2B 109.8
H2A C2 H2B 108.2
C4 C3 C2 118.0(4)
C4 C3 H3 121.0
C2 C3 H3 121.0
C3 C4 N2 121.1(4)
C3 C4 H4 119.5
N2 C4 H4 119.5
N2 C5 H5A 109.5
N2 C5 H5B 109.5
H5A C5 H5B 109.5
N2 C5 H5C 109.5
H5A C5 H5C 109.5
H5B C5 H5C 109.5
O101 C101 Ru1 176.6(4)
O102 C102 Ru1 179.0(4)
O103 C103 Ru1 178.6(4)
O201 C201 Ru2 179.4(4)
O202 C202 Ru2 176.2(4)
O203 C203 Ru2 177.2(4)
O301 C301 Ru3 176.4(4)
O302 C302 Ru3 179.0(4)
O303 C303 Ru3 178.6(4)
C1 N1 C2 119.2(3)
C1 N1 Ru2 104.3(2)
C2 N1 Ru2 124.3(3)
C1 N1 Ru3 91.1(2)
C2 N1 Ru3 127.9(3)
Ru2 N1 Ru3 80.50(11)
C1 N2 C4 119.4(4)
C1 N2 C5 121.4(4)
C4 N2 C5 117.7(4)
C102 Ru1 C101 98.42(19)
C102 Ru1 C103 94.52(18)
C101 Ru1 C103 97.16(19)
C102 Ru1 C1 95.82(17)
C101 Ru1 C1 98.79(17)
C103 Ru1 C1 159.49(17)
C102 Ru1 Ru2 160.80(14)
C101 Ru1 Ru2 96.38(13)
C103 Ru1 Ru2 95.70(12)
C1 Ru1 Ru2 69.79(11)
C102 Ru1 Ru3 101.76(14)
C101 Ru1 Ru3 154.00(14)
C103 Ru1 Ru3 97.42(13)
C1 Ru1 Ru3 63.12(11)
Ru2 Ru1 Ru3 60.797(10)
C203 Ru2 C201 92.40(17)
C203 Ru2 C202 97.69(17)
C201 Ru2 C202 96.37(18)
C203 Ru2 N1 159.82(15)
C201 Ru2 N1 97.61(15)
C202 Ru2 N1 98.55(15)
C203 Ru2 Ru1 92.85(12)
C201 Ru2 Ru1 91.74(13)
C202 Ru2 Ru1 166.40(12)
N1 Ru2 Ru1 69.47(9)
C203 Ru2 Ru3 112.78(12)
C201 Ru2 Ru3 141.55(12)
C202 Ru2 Ru3 107.80(12)
N1 Ru2 Ru3 50.36(9)
Ru1 Ru2 Ru3 59.828(10)
C303 Ru3 C301 89.62(19)
C303 Ru3 C302 99.57(17)
C301 Ru3 C302 97.56(18)
C303 Ru3 N1 157.91(16)
C301 Ru3 N1 101.19(16)
C302 Ru3 N1 98.03(15)
C303 Ru3 C1 134.95(16)
C301 Ru3 C1 80.85(15)
C302 Ru3 C1 125.23(15)
N1 Ru3 C1 31.99(13)
C303 Ru3 Ru1 91.77(13)
C301 Ru3 Ru1 92.68(12)
C302 Ru3 Ru1 164.72(12)
N1 Ru3 Ru1 68.74(9)
C1 Ru3 Ru1 45.43(9)
C303 Ru3 Ru2 112.42(14)
C301 Ru3 Ru2 143.49(13)
C302 Ru3 Ru2 106.41(12)
N1 Ru3 Ru2 49.14(9)
C1 Ru3 Ru2 62.88(8)
Ru1 Ru3 Ru2 59.375(10)

loop_
_geom_bond_atom_site_label_1
_geom_bond_atom_site_label_2
_geom_bond_distance
C1 N2 1.345(5)
C1 N1 1.372(5)
C1 Ru1 2.069(4)
C1 Ru3 2.590(4)
C2 N1 1.488(5)
C2 C3 1.506(6)
C2 H2A 0.9700
C2 H2B 0.9700
C3 C4 1.313(7)
C3 H3 0.9300
C4 N2 1.423(6)
C4 H4 0.9300
C5 N2 1.462(6)
C5 H5A 0.9600
C5 H5B 0.9600
C5 H5C 0.9600
C101 O101 1.147(6)
C101 Ru1 1.902(4)
C102 O102 1.150(6)
C102 Ru1 1.901(5)
C103 O103 1.140(6)
C103 Ru1 1.948(5)
C201 O201 1.137(6)
C201 Ru2 1.905(4)
C202 O202 1.129(5)
C202 Ru2 1.955(4)
C203 O203 1.139(5)
C203 Ru2 1.898(4)
C301 O301 1.132(6)
C301 Ru3 1.919(5)
C302 O302 1.128(6)
C302 Ru3 1.962(4)
C303 O303 1.146(6)
C303 Ru3 1.887(4)
N1 Ru2 2.132(3)
N1 Ru3 2.170(3)
Ru1 Ru2 2.7402(4)
Ru1 Ru3 2.7530(4)
Ru2 Ru3 2.7797(4)
Ru2 H100 1.79(8)
Ru3 H100 1.74(8)
